data_7245912
loop_
_publ_author_name
'Tavakoli-Quchani, Fatemeh'
'Salimi, Alireza'
'Notash, Behrouz'
'Samie, Ali'
'Garrison, Jered C.'

_publ_section_title
;
 Polymorphism in carboxamide compounds with high-Z&#x2032; crystal
 structures
;
_journal_issue 2
_journal_name_full CrystEngComm
_journal_page_first 299
_journal_page_last 308
_journal_paper_doi 10.1039/D2CE01171A
_journal_volume 25
_journal_year 2023
_chemical_formula_sum 'C8 H6 N4 O S'
_chemical_formula_weight 206.23
_space_group_crystal_system orthorhombic
_space_group_IT_number 61
_space_group_name_Hall '-P 2ac 2ab'
_space_group_name_H-M_alt 'P b c a'
_atom_sites_solution_hydrogens mixed
_audit_creation_method SHELXL-2018/3
_audit_update_record
;
2021-10-08 deposited with the CCDC.	2022-11-17 downloaded from the CCDC.
;
_cell_angle_alpha 90
_cell_angle_beta 90
_cell_angle_gamma 90
_cell_formula_units_Z 16
_cell_length_a 19.883(4)
_cell_length_b 7.0318(14)
_cell_length_c 25.673(5)
_cell_measurement_reflns_used 3093
_cell_measurement_temperature 298(2)
_cell_measurement_theta_max 24.999
_cell_measurement_theta_min 1.888
_cell_volume 3589.4(12)
_computing_cell_refinement 'X-Area 1.31 (Stoe & Cie GmbH, 2005)'
_computing_data_collection 'X-Area 1.31 (Stoe & Cie GmbH, 2005)'
_computing_data_reduction 'X-Area 1.31 (Stoe & Cie GmbH, 2005)'
_computing_molecular_graphics 'ORTEP-3 for Windows (Farrugia, 1997)'
_computing_publication_material 'WinGX (Farrugia, 1999)'
_computing_structure_refinement 'SHELXL-2018/3 (Sheldrick, 2018)'
_diffrn_ambient_temperature 298(2)
_diffrn_detector_area_resol_mean '0.15 mm'
_diffrn_measured_fraction_theta_full 0.999
_diffrn_measured_fraction_theta_max 0.992
_diffrn_measurement_device_type 'STOE IPDS II'
_diffrn_measurement_method 'rotation method'
_diffrn_radiation_type MoK\a
_diffrn_radiation_wavelength 0.71073
_diffrn_reflns_av_R_equivalents 0.2625
_diffrn_reflns_av_unetI/netI 0.4072
_diffrn_reflns_Laue_measured_fraction_full 0.999
_diffrn_reflns_Laue_measured_fraction_max 0.992
_diffrn_reflns_limit_h_max 27
_diffrn_reflns_limit_h_min -23
_diffrn_reflns_limit_k_max 9
_diffrn_reflns_limit_k_min -8
_diffrn_reflns_limit_l_max 30
_diffrn_reflns_limit_l_min -35
_diffrn_reflns_number 15764
_diffrn_reflns_point_group_measured_fraction_full 0.999
_diffrn_reflns_point_group_measured_fraction_max 0.992
_diffrn_reflns_theta_full 25.242
_diffrn_reflns_theta_max 29.209
_diffrn_reflns_theta_min 1.888
_diffrn_source 'fine-focus sealed tube'
_exptl_absorpt_coefficient_mu 0.329
_exptl_crystal_colour colorless
_exptl_crystal_density_diffrn 1.526
_exptl_crystal_description plate
_exptl_crystal_F_000 1696
_exptl_crystal_size_max 0.3
_exptl_crystal_size_mid 0.2
_exptl_crystal_size_min 0.05
_refine_diff_density_max 0.225
_refine_diff_density_min -0.183
_refine_diff_density_rms 0.042
_refine_ls_extinction_method none
_refine_ls_goodness_of_fit_ref 0.704
_refine_ls_hydrogen_treatment mixed
_refine_ls_matrix_type full
_refine_ls_number_parameters 261
_refine_ls_number_reflns 4833
_refine_ls_number_restraints 2
_refine_ls_restrained_S_all 0.704
_refine_ls_R_factor_all 0.3369
_refine_ls_R_factor_gt 0.0633
_refine_ls_shift/su_max 0.000
_refine_ls_shift/su_mean 0.000
_refine_ls_structure_factor_coef Fsqd
_refine_ls_weighting_details 'w=1/[\s^2^(Fo^2^)] where P=(Fo^2^+2Fc^2^)/3'
_refine_ls_weighting_scheme calc
_refine_ls_wR_factor_gt 0.0536
_refine_ls_wR_factor_ref 0.0942
_reflns_Friedel_coverage 0.000
_reflns_number_gt 1040
_reflns_number_total 4833
_reflns_threshold_expression 'I > 2\s(I)'
_cod_data_source_file d2ce01171a2.cif
_cod_data_source_block shelx
_cod_depositor_comments 'Adding full bibliography for 7245912--7245914.cif.'
_cod_original_cell_volume 3589.5(12)
_cod_database_code 7245912
_shelx_shelxl_version_number 2018/3
_shelx_space_group_comment
;
The symmetry employed for this shelxl refinement is uniquely defined
by the following loop, which should always be used as a source of
symmetry information in preference to the above space-group names.
They are only intended as comments.
;

loop_
_space_group_symop_operation_xyz
'x, y, z'
'-x+1/2, -y, z+1/2'
'x+1/2, -y+1/2, -z'
'-x, y+1/2, -z+1/2'
'-x, -y, -z'
'x-1/2, y, -z-1/2'
'-x-1/2, y-1/2, z'
'x, -y-1/2, z-1/2'

loop_
_atom_site_label
_atom_site_type_symbol
_atom_site_fract_x
_atom_site_fract_y
_atom_site_fract_z
_atom_site_U_iso_or_equiv
_atom_site_adp_type
_atom_site_occupancy
_atom_site_site_symmetry_order
_atom_site_calc_flag
_atom_site_refinement_flags_posn
_atom_site_refinement_flags_adp
_atom_site_refinement_flags_occupancy
_atom_site_disorder_assembly
_atom_site_disorder_group
N6 N 0.0454(3) 1.0399(7) 0.32391(19) 0.0446(14) Uani 1 1 d D . . . .
C11 C 0.1846(3) 0.9559(8) 0.2284(2) 0.0658(19) Uani 1 1 d . . . . .
H11 H 0.210759 0.926204 0.199474 0.079 Uiso 1 1 calc R U . . .
N5 N 0.1611(3) 1.0708(7) 0.31000(17) 0.0545(14) Uani 1 1 d . . . . .
C10 C 0.2079(3) 1.0376(8) 0.2718(2) 0.0612(18) Uani 1 1 d . . . . .
H10 H 0.252961 1.069673 0.275886 0.073 Uiso 1 1 calc R U . . .
C9 C 0.1031(4) 1.0144(7) 0.2944(2) 0.0411(15) Uani 1 1 d . . . . .
C12 C -0.0154(4) 0.9745(8) 0.3097(2) 0.0443(17) Uani 1 1 d . . . . .
C14 C -0.1211(4) 1.1883(10) 0.4085(2) 0.080(2) Uani 1 1 d . . . . .
H14 H -0.118404 1.277477 0.435169 0.096 Uiso 1 1 calc R U . . .
C16 C -0.1351(4) 0.9336(9) 0.3353(2) 0.0597(18) Uani 1 1 d . . . . .
H16 H -0.137853 0.842065 0.309203 0.072 Uiso 1 1 calc R U . . .
N7 N -0.0659(3) 1.1476(7) 0.38132(19) 0.0620(16) Uani 1 1 d . . . . .
C13 C -0.0743(3) 1.0216(8) 0.3441(2) 0.0416(16) Uani 1 1 d . . . . .
C15 C -0.1819(4) 1.1027(12) 0.3984(3) 0.084(3) Uani 1 1 d . . . . .
H15 H -0.219083 1.137896 0.418075 0.101 Uiso 1 1 calc R U . . .
O2 O -0.02491(18) 0.8890(5) 0.26875(15) 0.0592(11) Uani 1 1 d . . . . .
N8 N -0.1893(3) 0.9741(8) 0.3623(2) 0.0733(18) Uani 1 1 d . . . . .
H2N H -0.291(3) 1.349(7) 0.6128(10) 0.07(2) Uiso 1 1 d D . . . .
H6N H 0.055(2) 1.068(6) 0.3549(9) 0.038(17) Uiso 1 1 d D . . . .
S2 S 0.10035(8) 0.9138(2) 0.23308(6) 0.0560(5) Uani 1 1 d . . . . .
S1 S -0.34027(9) 1.2116(2) 0.48712(6) 0.0579(5) Uani 1 1 d . . . . .
O1 O -0.21262(18) 1.2252(5) 0.51701(15) 0.0614(11) Uani 1 1 d . . . . .
C1 C -0.3426(4) 1.2878(8) 0.5507(2) 0.0484(16) Uani 1 1 d . . . . .
N2 N -0.2850(3) 1.3153(7) 0.58033(18) 0.0426(12) Uani 1 1 d D . . . .
N3 N -0.1771(2) 1.4165(6) 0.64111(16) 0.0451(13) Uani 1 1 d . . . . .
C5 C -0.1644(3) 1.3372(7) 0.5953(2) 0.0396(15) Uani 1 1 d . . . . .
N1 N -0.4018(3) 1.3200(7) 0.56901(16) 0.0535(14) Uani 1 1 d . . . . .
C8 C -0.0997(4) 1.3074(8) 0.5784(2) 0.0522(17) Uani 1 1 d . . . . .
H8 H -0.093477 1.249685 0.546174 0.063 Uiso 1 1 calc R U . . .
C4 C -0.2220(4) 1.2864(8) 0.5610(2) 0.0441(16) Uani 1 1 d . . . . .
C6 C -0.1241(4) 1.4670(8) 0.6686(2) 0.0503(17) Uani 1 1 d . . . . .
H6 H -0.130355 1.523968 0.700925 0.060 Uiso 1 1 calc R U . . .
N4 N -0.0457(3) 1.3565(7) 0.6055(2) 0.0598(16) Uani 1 1 d . . . . .
C3 C -0.4257(3) 1.2270(9) 0.4845(3) 0.070(2) Uani 1 1 d . . . . .
H3 H -0.452228 1.198767 0.455698 0.084 Uiso 1 1 calc R U . . .
C7 C -0.0600(4) 1.4380(8) 0.6509(2) 0.0525(18) Uani 1 1 d . . . . .
H7 H -0.024377 1.477461 0.671737 0.063 Uiso 1 1 calc R U . . .
C2 C -0.4480(4) 1.2859(9) 0.5305(2) 0.068(2) Uani 1 1 d . . . . .
H2 H -0.493763 1.303601 0.536391 0.081 Uiso 1 1 calc R U . . .

loop_
_atom_site_aniso_label
_atom_site_aniso_U_11
_atom_site_aniso_U_22
_atom_site_aniso_U_33
_atom_site_aniso_U_23
_atom_site_aniso_U_13
_atom_site_aniso_U_12
N6 0.047(4) 0.050(4) 0.037(3) -0.005(3) -0.004(3) -0.003(3)
C11 0.052(5) 0.098(5) 0.047(4) 0.001(4) 0.002(4) 0.014(4)
N5 0.050(4) 0.066(4) 0.047(3) -0.003(3) 0.005(3) -0.004(3)
C10 0.043(4) 0.088(5) 0.053(4) -0.007(4) 0.000(4) -0.002(4)
C9 0.043(4) 0.032(4) 0.049(3) 0.000(3) -0.006(4) -0.001(3)
C12 0.061(5) 0.035(4) 0.037(4) -0.004(3) -0.008(4) -0.008(3)
C14 0.069(6) 0.113(6) 0.058(5) -0.026(4) -0.010(5) 0.015(6)
C16 0.062(5) 0.068(5) 0.049(4) -0.006(3) 0.006(4) -0.001(4)
N7 0.053(4) 0.082(4) 0.051(3) -0.017(3) -0.005(3) 0.003(3)
C13 0.048(5) 0.047(4) 0.030(3) -0.002(3) 0.000(3) -0.001(3)
C15 0.057(6) 0.140(8) 0.055(5) -0.004(5) 0.000(4) 0.019(6)
O2 0.056(3) 0.070(3) 0.051(2) -0.007(2) -0.007(3) -0.008(2)
N8 0.052(4) 0.109(5) 0.058(4) -0.007(3) -0.001(3) 0.001(4)
S2 0.0611(12) 0.0629(11) 0.0441(8) -0.0107(8) -0.0014(10) 0.0023(10)
S1 0.0571(12) 0.0775(12) 0.0392(8) -0.0094(9) -0.0003(10) 0.0015(11)
O1 0.056(3) 0.081(3) 0.047(2) -0.019(2) 0.002(3) -0.004(3)
C1 0.047(5) 0.055(4) 0.043(4) 0.009(3) -0.003(4) 0.002(4)
N2 0.045(4) 0.047(3) 0.036(3) 0.001(3) 0.001(3) 0.004(3)
N3 0.048(4) 0.050(3) 0.037(3) -0.002(3) -0.007(3) 0.000(3)
C5 0.048(5) 0.035(4) 0.036(3) 0.001(3) -0.001(3) 0.002(3)
N1 0.045(4) 0.067(4) 0.049(3) -0.006(3) -0.008(3) -0.001(3)
C8 0.048(5) 0.058(4) 0.050(4) -0.009(3) 0.003(4) 0.011(4)
C4 0.057(5) 0.038(4) 0.038(3) 0.004(3) 0.002(4) -0.001(4)
C6 0.056(5) 0.058(4) 0.038(3) -0.009(3) -0.005(4) 0.008(4)
N4 0.052(4) 0.072(4) 0.056(3) -0.008(3) -0.005(3) -0.002(3)
C3 0.059(5) 0.110(6) 0.042(3) -0.020(4) -0.007(4) 0.003(5)
C7 0.056(5) 0.049(4) 0.053(4) 0.001(3) -0.014(4) 0.000(4)
C2 0.046(5) 0.096(6) 0.061(4) -0.004(4) -0.014(4) 0.002(4)

loop_
_atom_type_symbol
_atom_type_description
_atom_type_scat_dispersion_real
_atom_type_scat_dispersion_imag
_atom_type_scat_source
C C 0.0033 0.0016 'International Tables Vol C Tables 4.2.6.8 and 6.1.1.4'
H H 0.0000 0.0000 'International Tables Vol C Tables 4.2.6.8 and 6.1.1.4'
N N 0.0061 0.0033 'International Tables Vol C Tables 4.2.6.8 and 6.1.1.4'
O O 0.0106 0.0060 'International Tables Vol C Tables 4.2.6.8 and 6.1.1.4'
S S 0.1246 0.1234 'International Tables Vol C Tables 4.2.6.8 and 6.1.1.4'

loop_
_geom_angle_atom_site_label_1
_geom_angle_atom_site_label_2
_geom_angle_atom_site_label_3
_geom_angle
_geom_angle_site_symmetry_1
_geom_angle_site_symmetry_3
_geom_angle_publ_flag
C12 N6 C9 123.5(5) . . ?
C10 C11 S2 110.8(5) . . ?
C9 N5 C10 109.5(5) . . ?
C11 C10 N5 115.7(6) . . ?
N5 C9 N6 122.2(5) . . ?
N5 C9 S2 116.1(5) . . ?
N6 C9 S2 121.7(5) . . ?
O2 C12 N6 122.5(6) . . ?
O2 C12 C13 119.5(6) . . ?
N6 C12 C13 117.8(5) . . ?
N7 C14 C15 122.1(7) . . ?
N8 C16 C13 122.4(6) . . ?
C13 N7 C14 114.9(6) . . ?
N7 C13 C16 122.4(6) . . ?
N7 C13 C12 118.5(6) . . ?
C16 C13 C12 119.1(6) . . ?
N8 C15 C14 122.6(7) . . ?
C15 N8 C16 115.6(6) . . ?
C11 S2 C9 87.9(3) . . ?
C3 S1 C1 89.4(4) . . ?
N1 C1 N2 122.0(5) . . ?
N1 C1 S1 115.3(5) . . ?
N2 C1 S1 122.8(5) . . ?
C4 N2 C1 122.6(5) . . ?
C6 N3 C5 115.9(5) . . ?
N3 C5 C8 121.5(6) . . ?
N3 C5 C4 118.6(6) . . ?
C8 C5 C4 119.9(5) . . ?
C1 N1 C2 108.6(5) . . ?
N4 C8 C5 123.6(5) . . ?
O1 C4 N2 122.0(6) . . ?
O1 C4 C5 120.8(6) . . ?
N2 C4 C5 117.2(5) . . ?
N3 C6 C7 121.8(5) . . ?
C8 N4 C7 113.6(5) . . ?
C2 C3 S1 108.6(5) . . ?
N4 C7 C6 123.7(6) . . ?
C3 C2 N1 118.1(6) . . ?

loop_
_geom_bond_atom_site_label_1
_geom_bond_atom_site_label_2
_geom_bond_distance
_geom_bond_site_symmetry_2
_geom_bond_publ_flag
N6 C12 1.345(7) . ?
N6 C9 1.386(7) . ?
C11 C10 1.338(7) . ?
C11 S2 1.705(6) . ?
N5 C9 1.285(6) . ?
N5 C10 1.371(6) . ?
C9 S2 1.726(5) . ?
C12 O2 1.226(5) . ?
C12 C13 1.504(8) . ?
C14 N7 1.331(8) . ?
C14 C15 1.375(8) . ?
C16 N8 1.313(7) . ?
C16 C13 1.377(7) . ?
N7 C13 1.313(6) . ?
C15 N8 1.304(7) . ?
S1 C3 1.703(6) . ?
S1 C1 1.718(5) . ?
O1 C4 1.223(6) . ?
C1 N1 1.288(7) . ?
C1 N2 1.389(7) . ?
N2 C4 1.361(7) . ?
N3 C6 1.318(7) . ?
N3 C5 1.326(6) . ?
C5 C8 1.374(7) . ?
C5 C4 1.488(7) . ?
N1 C2 1.371(6) . ?
C8 N4 1.326(7) . ?
C6 C7 1.369(7) . ?
N4 C7 1.328(6) . ?
C3 C2 1.328(7) . ?
